data_4311052
loop_
_publ_author_name
'Min Zhao'
'Chang Zhong'
'Charlotte Stern'
'Anthony G. M. Barrett'
'Brian M. Hoffman'

_publ_section_title
;
 Synthesis and Properties of Dimetallic M1[Pz]-M2[Schiff Base] Complexes
;
_journal_name_full 'Inorganic Chemistry'
_journal_page_first 3377
_journal_page_last 3385
_journal_paper_doi 10.1021/ic035402x
_journal_volume 43
_journal_year 2004
_chemical_formula_sum 'C60 H76 Cl Cu Mn N10 O2.5'
_chemical_formula_weight 1131.24
_chemical_name_systematic
; 
 ? 
;
_space_group_IT_number 2
_symmetry_cell_setting triclinic
_symmetry_space_group_name_Hall '-P 1'
_symmetry_space_group_name_H-M 'P -1'
_atom_sites_solution_hydrogens geom
_atom_sites_solution_primary direct
_atom_sites_solution_secondary difmap
_audit_creation_method SHELXL-97
_cell_angle_alpha 95.739(11)
_cell_angle_beta 96.001(10)
_cell_angle_gamma 95.18(2)
_cell_formula_units_Z 2
_cell_length_a 10.8836(17)
_cell_length_b 13.469(3)
_cell_length_c 19.382(3)
_cell_measurement_temperature 293(2)
_cell_volume 2796.9(9)
_computing_cell_refinement 'Bruker SMART'
_computing_data_collection 'Bruker SMART'
_computing_data_reduction 'Bruker SAINT'
_computing_molecular_graphics 'Bruker SHELXTL'
_computing_publication_material 'Bruker SHELXTL'
_computing_structure_refinement 'SHELXL-97 (Sheldrick, 1997)'
_computing_structure_solution 'SHELXS-97 (Sheldrick, 1990)'
_diffrn_ambient_temperature 293(2)
_diffrn_measured_fraction_theta_full 0.884
_diffrn_measured_fraction_theta_max 0.884
_diffrn_measurement_device_type 'CCD area detector'
_diffrn_measurement_method 'omega scans'
_diffrn_radiation_monochromator graphite
_diffrn_radiation_source 'fine-focus sealed tube'
_diffrn_radiation_type MoK\a
_diffrn_radiation_wavelength 0.71073
_diffrn_reflns_av_R_equivalents 0.0459
_diffrn_reflns_av_sigmaI/netI 0.0557
_diffrn_reflns_limit_h_max 14
_diffrn_reflns_limit_h_min -14
_diffrn_reflns_limit_k_max 18
_diffrn_reflns_limit_k_min -17
_diffrn_reflns_limit_l_max 25
_diffrn_reflns_limit_l_min -25
_diffrn_reflns_number 25686
_diffrn_reflns_theta_full 28.91
_diffrn_reflns_theta_max 28.91
_diffrn_reflns_theta_min 1.53
_exptl_absorpt_coefficient_mu 0.707
_exptl_absorpt_correction_T_max 0.8514
_exptl_absorpt_correction_T_min 0.6586
_exptl_absorpt_correction_type integration
_exptl_crystal_colour red
_exptl_crystal_density_diffrn 1.343
_exptl_crystal_density_meas 0
_exptl_crystal_density_method 'not measured'
_exptl_crystal_description block
_exptl_crystal_F_000 1194
_exptl_crystal_size_max 0.84
_exptl_crystal_size_mid 0.344
_exptl_crystal_size_min 0.242
_refine_diff_density_max 1.898
_refine_diff_density_min -0.904
_refine_diff_density_rms 0.147
_refine_ls_extinction_method none
_refine_ls_goodness_of_fit_ref 1.021
_refine_ls_hydrogen_treatment idealixed
_refine_ls_matrix_type full
_refine_ls_number_parameters 678
_refine_ls_number_reflns 13043
_refine_ls_number_restraints 0
_refine_ls_restrained_S_all 1.021
_refine_ls_R_factor_all 0.1148
_refine_ls_R_factor_gt 0.0790
_refine_ls_shift/su_max 0.004
_refine_ls_shift/su_mean 0.000
_refine_ls_structure_factor_coef Fsqd
_refine_ls_weighting_details 'calc w=1/[\s^2^(Fo^2^)+(0.1792P)^2^+0.0000P] where P=(Fo^2^+2Fc^2^)/3'
_refine_ls_weighting_scheme calc
_refine_ls_wR_factor_gt 0.2184
_refine_ls_wR_factor_ref 0.2623
_reflns_number_gt 8218
_reflns_number_total 13043
_reflns_threshold_expression >2sigma(I)
_cod_data_source_file ic035402xsi20031205_104238.cif
_cod_data_source_block s36m1m
_cod_depositor_comments
;
The following automatic conversions were performed:
'_symmetry_cell_setting' value 'Triclinic' changed to 'triclinic'
according to '/home/saulius/struct/CIF-dictionaries/cif_core.dic'
dictionary named 'cif_core.dic' version 2.4.1 from 2010-06-29.

Automatic conversion script
Id: cif_fix_enum 1527 2010-12-29 10:47:43Z saulius 
;
_cod_original_cell_volume 2797.0(8)
_cod_original_formula_sum 'C60 H76 Cl Cu Mn N10 O2.50'
_cod_database_code 4311052

loop_
_symmetry_equiv_pos_as_xyz
'x, y, z'
'-x, -y, -z'

loop_
_atom_site_label
_atom_site_type_symbol
_atom_site_fract_x
_atom_site_fract_y
_atom_site_fract_z
_atom_site_U_iso_or_equiv
_atom_site_adp_type
_atom_site_occupancy
_atom_site_symmetry_multiplicity
_atom_site_calc_flag
_atom_site_refinement_flags
_atom_site_disorder_assembly
_atom_site_disorder_group
Cu1 Cu 0.13552(4) 0.06562(3) 0.55888(2) 0.03945(17) Uani 1 1 d . . .
Mn1 Mn 0.03140(5) 0.21944(5) 0.23428(3) 0.04125(18) Uani 1 1 d . . .
Cl1 Cl 0.20396(11) 0.34080(9) 0.26026(6) 0.0635(3) Uani 1 1 d . . .
O1 O -0.0922(3) 0.2913(2) 0.19496(14) 0.0490(7) Uani 1 1 d . . .
O2 O 0.0518(3) 0.1576(2) 0.14569(14) 0.0526(7) Uani 1 1 d . . .
N1 N 0.0966(3) 0.1042(2) 0.46615(15) 0.0386(7) Uani 1 1 d . . .
N2 N 0.2338(3) -0.0342(2) 0.52293(16) 0.0412(7) Uani 1 1 d . . .
N3 N 0.1763(3) 0.0280(3) 0.65148(16) 0.0463(8) Uani 1 1 d . . .
N4 N 0.0412(3) 0.1672(3) 0.59602(15) 0.0435(8) Uani 1 1 d . . .
N5 N 0.2129(3) -0.0116(2) 0.40019(15) 0.0362(6) Uani 1 1 d . . .
N6 N 0.3011(3) -0.1074(3) 0.62798(16) 0.0454(8) Uani 1 1 d . . .
N7 N 0.0644(3) 0.1446(3) 0.71833(16) 0.0479(8) Uani 1 1 d . . .
N8 N -0.0309(3) 0.2383(2) 0.49140(16) 0.0402(7) Uani 1 1 d . . .
N9 N -0.0325(3) 0.2446(2) 0.32832(16) 0.0402(7) Uani 1 1 d . . .
N10 N 0.1060(3) 0.1055(2) 0.27782(15) 0.0383(7) Uani 1 1 d . . .
C1 C 0.1401(3) 0.0629(3) 0.40661(18) 0.0368(8) Uani 1 1 d . . .
C2 C 0.2570(3) -0.0555(3) 0.45475(19) 0.0377(8) Uani 1 1 d . . .
C3 C 0.3364(3) -0.1363(3) 0.44820(19) 0.0394(8) Uani 1 1 d . . .
C4 C 0.3601(3) -0.1653(3) 0.51381(19) 0.0413(8) Uani 1 1 d . . .
C5 C 0.2955(4) -0.1011(3) 0.55940(19) 0.0415(8) Uani 1 1 d . . .
C6 C 0.2463(4) -0.0446(3) 0.6699(2) 0.0461(10) Uani 1 1 d . . .
C7 C 0.2561(4) -0.0496(4) 0.7457(2) 0.0516(11) Uani 1 1 d . . .
C8 C 0.1886(4) 0.0231(4) 0.7716(2) 0.0516(11) Uani 1 1 d . . .
C9 C 0.1377(4) 0.0707(3) 0.71207(19) 0.0484(10) Uani 1 1 d . . .
C10 C 0.0209(4) 0.1887(3) 0.66437(19) 0.0456(9) Uani 1 1 d . . .
C11 C -0.0584(4) 0.2698(3) 0.6710(2) 0.0493(10) Uani 1 1 d . . .
C12 C -0.0858(4) 0.2970(3) 0.6064(2) 0.0483(10) Uani 1 1 d . . .
C13 C -0.0226(3) 0.2324(3) 0.5597(2) 0.0424(9) Uani 1 1 d . . .
C14 C 0.0272(3) 0.1783(3) 0.44874(18) 0.0375(8) Uani 1 1 d . . .
C15 C 0.0244(3) 0.1851(3) 0.37469(18) 0.0367(8) Uani 1 1 d . . .
C16 C 0.0938(3) 0.1146(3) 0.34879(18) 0.0372(8) Uani 1 1 d . . .
C17 C 0.3789(4) -0.1738(3) 0.3812(2) 0.0430(8) Uani 1 1 d . . .
H17A H 0.3092 -0.1815 0.3450 0.052 Uiso 1 1 calc R . .
H17B H 0.4072 -0.2395 0.3853 0.052 Uiso 1 1 calc R . .
C18 C 0.4835(4) -0.1048(3) 0.3595(2) 0.0515(10) Uani 1 1 d . . .
H18A H 0.4606 -0.0368 0.3614 0.062 Uiso 1 1 calc R . .
H18B H 0.5582 -0.1050 0.3915 0.062 Uiso 1 1 calc R . .
C19 C 0.5078(7) -0.1397(6) 0.2871(4) 0.113(3) Uani 1 1 d . . .
H19A H 0.5229 -0.2091 0.2843 0.170 Uiso 1 1 calc R . .
H19B H 0.5793 -0.1004 0.2754 0.170 Uiso 1 1 calc R . .
H19C H 0.4369 -0.1321 0.2549 0.170 Uiso 1 1 calc R . .
C20 C 0.4369(4) -0.2433(3) 0.5378(2) 0.0486(9) Uani 1 1 d . . .
H20A H 0.4317 -0.2981 0.5008 0.058 Uiso 1 1 calc R . .
H20B H 0.4036 -0.2696 0.5776 0.058 Uiso 1 1 calc R . .
C21 C 0.5726(5) -0.2038(4) 0.5585(4) 0.0797(18) Uani 1 1 d . . .
H21A H 0.6033 -0.1668 0.5223 0.096 Uiso 1 1 calc R . .
H21B H 0.5811 -0.1591 0.6015 0.096 Uiso 1 1 calc R . .
C22 C 0.6389(10) -0.2839(10) 0.5674(8) 0.206(7) Uani 1 1 d . . .
H22A H 0.6379 -0.3005 0.6144 0.309 Uiso 1 1 calc R . .
H22B H 0.7231 -0.2672 0.5587 0.309 Uiso 1 1 calc R . .
H22C H 0.6023 -0.3404 0.5354 0.309 Uiso 1 1 calc R . .
C23 C 0.3297(4) -0.1205(4) 0.7822(2) 0.0572(11) Uani 1 1 d . . .
H23A H 0.3144 -0.1859 0.7553 0.069 Uiso 1 1 calc R . .
H23B H 0.3000 -0.1267 0.8272 0.069 Uiso 1 1 calc R . .
C24 C 0.4680(5) -0.0911(4) 0.7938(3) 0.0714(14) Uani 1 1 d . . .
H24A H 0.4979 -0.0771 0.7500 0.086 Uiso 1 1 calc R . .
H24B H 0.4859 -0.0307 0.8264 0.086 Uiso 1 1 calc R . .
C25 C 0.5340(6) -0.1745(6) 0.8225(4) 0.104(2) Uani 1 1 d . . .
H25A H 0.5097 -0.1842 0.8677 0.156 Uiso 1 1 calc R . .
H25B H 0.6221 -0.1571 0.8263 0.156 Uiso 1 1 calc R . .
H25C H 0.5121 -0.2353 0.7916 0.156 Uiso 1 1 calc R . .
C26 C 0.1704(5) 0.0561(4) 0.8455(2) 0.0658(14) Uani 1 1 d . . .
H26A H 0.0928 0.0863 0.8457 0.079 Uiso 1 1 calc R . .
H26B H 0.1630 -0.0025 0.8706 0.079 Uiso 1 1 calc R . .
C27 C 0.2714(6) 0.1287(6) 0.8831(3) 0.0873(19) Uani 1 1 d . . .
H27A H 0.2576 0.1374 0.9319 0.105 Uiso 1 1 calc R . .
H27B H 0.3490 0.0990 0.8807 0.105 Uiso 1 1 calc R . .
C28 C 0.2857(9) 0.2229(7) 0.8601(4) 0.126(3) Uani 1 1 d . . .
H28A H 0.2731 0.2164 0.8100 0.189 Uiso 1 1 calc R . .
H28B H 0.3680 0.2541 0.8760 0.189 Uiso 1 1 calc R . .
H28C H 0.2260 0.2635 0.8785 0.189 Uiso 1 1 calc R . .
C29 C -0.0960(4) 0.3117(4) 0.7397(2) 0.0600(12) Uani 1 1 d . . .
H29A H -0.1042 0.2581 0.7694 0.072 Uiso 1 1 calc R . .
H29B H -0.1766 0.3365 0.7316 0.072 Uiso 1 1 calc R . .
C30 C -0.0039(6) 0.3957(5) 0.7773(3) 0.0791(17) Uani 1 1 d . . .
H30A H 0.0755 0.3699 0.7878 0.095 Uiso 1 1 calc R . .
H30B H 0.0079 0.4476 0.7466 0.095 Uiso 1 1 calc R . .
C31 C -0.0457(8) 0.4415(6) 0.8443(4) 0.116(3) Uani 1 1 d . . .
H31A H -0.1273 0.4622 0.8348 0.174 Uiso 1 1 calc R . .
H31B H 0.0112 0.4986 0.8635 0.174 Uiso 1 1 calc R . .
H31C H -0.0473 0.3927 0.8772 0.174 Uiso 1 1 calc R . .
C32 C -0.1620(4) 0.3756(3) 0.5838(2) 0.0541(11) Uani 1 1 d . . .
H32A H -0.2243 0.3845 0.6157 0.065 Uiso 1 1 calc R . .
H32B H -0.2053 0.3526 0.5379 0.065 Uiso 1 1 calc R . .
C33 C -0.0904(5) 0.4764(4) 0.5807(3) 0.0771(16) Uani 1 1 d . . .
H33A H -0.0534 0.5031 0.6273 0.092 Uiso 1 1 calc R . .
H33B H -0.0237 0.4674 0.5519 0.092 Uiso 1 1 calc R . .
C34 C -0.1696(7) 0.5488(5) 0.5521(4) 0.096(2) Uani 1 1 d . . .
H34A H -0.2089 0.5216 0.5067 0.144 Uiso 1 1 calc R . .
H34B H -0.1197 0.6101 0.5486 0.144 Uiso 1 1 calc R . .
H34C H -0.2320 0.5618 0.5824 0.144 Uiso 1 1 calc R . .
C35 C -0.1634(4) 0.3525(3) 0.2247(2) 0.0470(9) Uani 1 1 d . . .
C36 C -0.2380(4) 0.4069(3) 0.1830(2) 0.0555(11) Uani 1 1 d . . .
H36A H -0.1831 0.4467 0.1577 0.067 Uiso 1 1 calc R . .
H36B H -0.2884 0.3586 0.1485 0.067 Uiso 1 1 calc R . .
C37 C -0.3161(4) 0.4697(4) 0.2106(3) 0.0579(11) Uani 1 1 d . . .
H37A H -0.3989 0.4468 0.1878 0.070 Uiso 1 1 calc R . .
H37B H -0.2942 0.5352 0.1960 0.070 Uiso 1 1 calc R . .
C38 C -0.3258(4) 0.4850(3) 0.2835(2) 0.0547(11) Uani 1 1 d . . .
C39 C -0.2540(4) 0.4317(3) 0.3241(2) 0.0492(10) Uani 1 1 d . . .
H39A H -0.3098 0.3929 0.3495 0.059 Uiso 1 1 calc R . .
H39B H -0.2036 0.4800 0.3584 0.059 Uiso 1 1 calc R . .
C40 C -0.1723(4) 0.3646(3) 0.2976(2) 0.0462(9) Uani 1 1 d . . .
C41 C -0.1098(4) 0.3071(3) 0.3451(2) 0.0423(8) Uani 1 1 d . . .
H41A H -0.0657 0.3548 0.3823 0.051 Uiso 1 1 calc R . .
H41B H -0.1740 0.2696 0.3659 0.051 Uiso 1 1 calc R . .
C42 C 0.1586(3) 0.0322(3) 0.24689(19) 0.0407(8) Uani 1 1 d . . .
H42A H 0.1171 -0.0295 0.2588 0.049 Uiso 1 1 calc R . .
H42B H 0.2432 0.0372 0.2693 0.049 Uiso 1 1 calc R . .
C43 C 0.1661(3) 0.0178(3) 0.17344(19) 0.0420(8) Uani 1 1 d . . .
C44 C 0.2240(4) -0.0648(3) 0.1484(2) 0.0479(9) Uani 1 1 d . . .
H44A H 0.3080 -0.0568 0.1721 0.057 Uiso 1 1 calc R . .
H44B H 0.1818 -0.1234 0.1643 0.057 Uiso 1 1 calc R . .
C45 C 0.2331(5) -0.0880(4) 0.0782(2) 0.0585(12) Uani 1 1 d . . .
C46 C 0.1802(5) -0.0237(4) 0.0337(2) 0.0639(13) Uani 1 1 d . . .
H46A H 0.2456 0.0011 0.0076 0.077 Uiso 1 1 calc R . .
H46B H 0.1196 -0.0653 0.0003 0.077 Uiso 1 1 calc R . .
C47 C 0.1236(4) 0.0574(4) 0.0563(2) 0.0590(12) Uani 1 1 d . . .
H47A H 0.0400 0.0490 0.0322 0.071 Uiso 1 1 calc R . .
H47B H 0.1664 0.1154 0.0400 0.071 Uiso 1 1 calc R . .
C48 C 0.1132(4) 0.0824(3) 0.12691(19) 0.0450(9) Uani 1 1 d . . .
C49 C -0.4077(4) 0.5601(4) 0.3145(3) 0.0635(12) Uani 1 1 d . . .
C50 C -0.3262(5) 0.6526(4) 0.3491(3) 0.0763(16) Uani 1 1 d . . .
H50A H -0.2908 0.6878 0.3140 0.114 Uiso 1 1 calc R . .
H50B H -0.2609 0.6330 0.3805 0.114 Uiso 1 1 calc R . .
H50C H -0.3754 0.6957 0.3746 0.114 Uiso 1 1 calc R . .
C51 C -0.4788(6) 0.5107(5) 0.3699(4) 0.099(2) Uani 1 1 d . . .
H51A H -0.5287 0.5580 0.3909 0.149 Uiso 1 1 calc R . .
H51B H -0.4203 0.4910 0.4053 0.149 Uiso 1 1 calc R . .
H51C H -0.5313 0.4527 0.3478 0.149 Uiso 1 1 calc R . .
C52 C -0.5082(6) 0.5848(6) 0.2604(4) 0.097(2) Uani 1 1 d . . .
H52A H -0.5653 0.6237 0.2830 0.145 Uiso 1 1 calc R . .
H52B H -0.5520 0.5237 0.2368 0.145 Uiso 1 1 calc R . .
H52C H -0.4710 0.6225 0.2271 0.145 Uiso 1 1 calc R . .
C53 C 0.2903(7) -0.1790(5) 0.0478(3) 0.0859(19) Uani 1 1 d . . .
C54 C 0.3481(7) -0.2367(5) 0.1052(3) 0.093(2) Uani 1 1 d . . .
H54A H 0.3863 -0.2920 0.0843 0.139 Uiso 1 1 calc R . .
H54B H 0.2846 -0.2615 0.1317 0.139 Uiso 1 1 calc R . .
H54C H 0.4097 -0.1927 0.1355 0.139 Uiso 1 1 calc R . .
C55 C 0.1874(9) -0.2520(6) 0.0023(4) 0.140(4) Uani 1 1 d . . .
H55A H 0.2217 -0.3123 -0.0134 0.210 Uiso 1 1 calc R . .
H55B H 0.1560 -0.2206 -0.0374 0.210 Uiso 1 1 calc R . .
H55C H 0.1210 -0.2680 0.0295 0.210 Uiso 1 1 calc R . .
C56 C 0.3916(9) -0.1452(8) 0.0047(4) 0.156(5) Uani 1 1 d . . .
H56A H 0.4450 -0.0907 0.0309 0.234 Uiso 1 1 calc R . .
H56B H 0.3547 -0.1235 -0.0377 0.234 Uiso 1 1 calc R . .
H56C H 0.4392 -0.2001 -0.0064 0.234 Uiso 1 1 calc R . .
C57 C 0.1731(13) 0.3894(17) 0.0191(13) 0.186(4) Uiso 0.50 1 d PG . .
C58 C 0.242(2) 0.4613(16) -0.0119(12) 0.186(4) Uiso 0.50 1 d PG . .
C59 C 0.370(2) 0.4759(13) 0.0034(11) 0.186(4) Uiso 0.50 1 d PG . .
C60 C 0.4299(14) 0.4187(17) 0.0497(11) 0.186(4) Uiso 0.50 1 d PG . .
C61 C 0.361(2) 0.3468(16) 0.0807(10) 0.186(4) Uiso 0.50 1 d PG . .
C62 C 0.233(2) 0.3322(14) 0.0654(11) 0.186(4) Uiso 0.50 1 d PG . .
C63 C 0.117(3) 0.349(2) 0.0302(15) 0.186(4) Uiso 0.50 1 d P . .
O3 O 0.277(2) 0.3738(17) 0.0851(12) 0.111(6) Uiso 0.25 1 d P . .
C64 C 0.356(2) 0.275(2) 0.0766(15) 0.087(7) Uiso 0.25 1 d P . .
O4 O 0.3264(18) 0.5007(15) 0.0893(11) 0.105(6) Uiso 0.25 1 d P . .
C65 C 0.220(6) 0.470(5) 0.007(4) 0.22(3) Uiso 0.25 1 d P . .

loop_
_atom_site_aniso_label
_atom_site_aniso_U_11
_atom_site_aniso_U_22
_atom_site_aniso_U_33
_atom_site_aniso_U_23
_atom_site_aniso_U_13
_atom_site_aniso_U_12
Cu1 0.0417(3) 0.0514(3) 0.0230(2) 0.00104(19) 0.00753(17) -0.0083(2)
Mn1 0.0449(3) 0.0499(4) 0.0291(3) 0.0047(2) 0.0070(2) 0.0020(3)
Cl1 0.0613(7) 0.0698(7) 0.0557(7) 0.0050(5) 0.0127(5) -0.0170(6)
O1 0.0553(16) 0.0553(17) 0.0376(15) 0.0069(12) 0.0069(12) 0.0080(14)
O2 0.0640(18) 0.0654(19) 0.0306(14) 0.0080(13) 0.0064(12) 0.0138(15)
N1 0.0419(16) 0.0461(17) 0.0260(14) -0.0002(12) 0.0096(12) -0.0067(14)
N2 0.0435(16) 0.0513(19) 0.0271(15) 0.0065(13) 0.0044(12) -0.0081(14)
N3 0.0470(18) 0.062(2) 0.0265(15) 0.0022(14) 0.0073(13) -0.0144(16)
N4 0.0427(17) 0.060(2) 0.0251(15) -0.0012(14) 0.0092(12) -0.0098(15)
N5 0.0385(15) 0.0431(17) 0.0256(14) 0.0029(12) 0.0072(11) -0.0065(13)
N6 0.0484(18) 0.054(2) 0.0296(16) 0.0078(14) 0.0003(13) -0.0145(16)
N7 0.0446(17) 0.067(2) 0.0274(16) -0.0052(15) 0.0103(13) -0.0175(17)
N8 0.0428(16) 0.0414(16) 0.0344(16) -0.0023(13) 0.0105(13) -0.0063(14)
N9 0.0437(16) 0.0449(17) 0.0307(15) 0.0020(13) 0.0063(13) -0.0019(14)
N10 0.0385(15) 0.0513(18) 0.0252(14) 0.0057(13) 0.0066(12) 0.0000(14)
C1 0.0364(17) 0.047(2) 0.0256(16) 0.0037(14) 0.0064(13) -0.0067(16)
C2 0.0389(18) 0.0428(19) 0.0298(17) 0.0026(15) 0.0089(14) -0.0083(15)
C3 0.0370(18) 0.045(2) 0.0327(18) 0.0038(15) 0.0028(14) -0.0111(16)
C4 0.0416(19) 0.046(2) 0.0333(18) 0.0050(15) 0.0010(15) -0.0120(16)
C5 0.0423(19) 0.049(2) 0.0299(18) 0.0040(15) 0.0016(15) -0.0109(17)
C6 0.045(2) 0.062(3) 0.0282(18) 0.0076(17) 0.0041(15) -0.0174(19)
C7 0.052(2) 0.068(3) 0.0297(19) 0.0098(18) 0.0017(16) -0.021(2)
C8 0.054(2) 0.071(3) 0.0251(18) 0.0041(18) 0.0064(16) -0.021(2)
C9 0.049(2) 0.064(3) 0.0261(18) 0.0008(17) 0.0052(15) -0.021(2)
C10 0.045(2) 0.061(2) 0.0266(18) -0.0054(16) 0.0131(15) -0.0173(19)
C11 0.045(2) 0.061(3) 0.036(2) -0.0127(18) 0.0147(16) -0.0176(19)
C12 0.044(2) 0.055(2) 0.040(2) -0.0130(18) 0.0173(17) -0.0170(19)
C13 0.0406(19) 0.051(2) 0.0330(18) -0.0048(16) 0.0113(15) -0.0109(17)
C14 0.0382(18) 0.044(2) 0.0272(17) -0.0005(14) 0.0082(14) -0.0107(16)
C15 0.0355(17) 0.046(2) 0.0273(16) 0.0041(14) 0.0052(13) -0.0029(15)
C16 0.0433(19) 0.0427(19) 0.0243(16) 0.0053(14) 0.0055(14) -0.0056(16)
C17 0.050(2) 0.044(2) 0.0348(19) 0.0047(16) 0.0093(16) -0.0005(17)
C18 0.059(2) 0.049(2) 0.047(2) 0.0051(18) 0.0144(19) -0.005(2)
C19 0.111(6) 0.101(5) 0.132(7) 0.025(5) 0.023(5) 0.008(5)
C20 0.051(2) 0.051(2) 0.042(2) 0.0055(18) 0.0056(17) -0.0078(19)
C21 0.053(3) 0.058(3) 0.124(5) 0.016(3) -0.009(3) 0.000(2)
C22 0.147(9) 0.205(12) 0.250(17) 0.096(12) -0.068(10) -0.048(9)
C23 0.073(3) 0.067(3) 0.0287(19) 0.0117(19) 0.0042(19) -0.016(2)
C24 0.068(3) 0.080(4) 0.067(3) 0.027(3) 0.004(3) -0.004(3)
C25 0.084(4) 0.120(6) 0.116(6) 0.035(5) 0.026(4) 0.010(4)
C26 0.068(3) 0.099(4) 0.027(2) 0.008(2) 0.0064(19) -0.013(3)
C27 0.085(4) 0.117(5) 0.050(3) -0.015(3) 0.011(3) -0.023(4)
C28 0.148(8) 0.151(8) 0.073(5) -0.005(5) 0.003(5) 0.011(6)
C29 0.058(3) 0.076(3) 0.042(2) -0.016(2) 0.023(2) -0.011(2)
C30 0.090(4) 0.093(4) 0.044(3) -0.020(3) 0.019(3) -0.029(3)
C31 0.156(7) 0.112(6) 0.068(4) -0.024(4) 0.022(4) -0.027(5)
C32 0.054(2) 0.056(3) 0.050(2) -0.011(2) 0.0189(19) -0.007(2)
C33 0.075(3) 0.075(4) 0.077(4) 0.023(3) 0.003(3) -0.026(3)
C34 0.123(6) 0.073(4) 0.088(5) 0.005(3) 0.026(4) -0.023(4)
C35 0.046(2) 0.048(2) 0.047(2) 0.0035(18) 0.0065(17) 0.0020(18)
C36 0.057(3) 0.056(3) 0.053(3) 0.002(2) 0.005(2) 0.002(2)
C37 0.059(3) 0.056(3) 0.057(3) 0.005(2) -0.001(2) 0.008(2)
C38 0.046(2) 0.057(3) 0.060(3) -0.004(2) 0.0062(19) 0.008(2)
C39 0.043(2) 0.050(2) 0.052(2) -0.0017(19) 0.0081(18) -0.0051(18)
C40 0.046(2) 0.047(2) 0.043(2) 0.0016(17) 0.0050(17) -0.0030(18)
C41 0.0407(19) 0.047(2) 0.0363(19) -0.0023(16) 0.0045(15) -0.0057(17)
C42 0.0360(18) 0.054(2) 0.0311(18) 0.0032(16) 0.0065(14) -0.0026(16)
C43 0.0412(19) 0.056(2) 0.0272(17) 0.0017(16) 0.0049(14) -0.0026(17)
C44 0.048(2) 0.061(3) 0.0337(19) 0.0035(18) 0.0033(16) 0.0014(19)
C45 0.076(3) 0.068(3) 0.033(2) 0.0013(19) 0.009(2) 0.017(2)
C46 0.077(3) 0.087(4) 0.028(2) 0.000(2) 0.009(2) 0.017(3)
C47 0.067(3) 0.082(3) 0.029(2) 0.009(2) 0.0052(19) 0.012(3)
C48 0.052(2) 0.056(2) 0.0259(17) 0.0014(16) 0.0047(15) 0.0043(19)
C49 0.054(3) 0.070(3) 0.067(3) -0.001(2) 0.007(2) 0.017(2)
C50 0.074(3) 0.063(3) 0.090(4) -0.011(3) 0.006(3) 0.021(3)
C51 0.077(4) 0.100(5) 0.127(6) -0.001(4) 0.046(4) 0.019(4)
C52 0.076(4) 0.126(6) 0.084(4) -0.020(4) -0.011(3) 0.049(4)
C53 0.129(5) 0.097(4) 0.036(2) -0.009(3) 0.012(3) 0.049(4)
C54 0.135(6) 0.099(4) 0.052(3) -0.006(3) 0.018(3) 0.062(4)
C55 0.212(10) 0.124(6) 0.073(5) -0.034(4) -0.038(5) 0.070(7)
C56 0.204(9) 0.240(10) 0.072(4) 0.059(6) 0.082(5) 0.154(9)

loop_
_atom_type_symbol
_atom_type_description
_atom_type_scat_dispersion_real
_atom_type_scat_dispersion_imag
_atom_type_scat_source
C C 0.0033 0.0016 'International Tables Vol C Tables 4.2.6.8 and 6.1.1.4'
H H 0.0000 0.0000 'International Tables Vol C Tables 4.2.6.8 and 6.1.1.4'
N N 0.0061 0.0033 'International Tables Vol C Tables 4.2.6.8 and 6.1.1.4'
O O 0.0106 0.0060 'International Tables Vol C Tables 4.2.6.8 and 6.1.1.4'
Cl Cl 0.1484 0.1585 'International Tables Vol C Tables 4.2.6.8 and 6.1.1.4'
Mn Mn 0.3368 0.7283 'International Tables Vol C Tables 4.2.6.8 and 6.1.1.4'
Cu Cu 0.3201 1.2651 'International Tables Vol C Tables 4.2.6.8 and 6.1.1.4'

loop_
_geom_angle_atom_site_label_1
_geom_angle_atom_site_label_2
_geom_angle_atom_site_label_3
_geom_angle
_geom_angle_site_symmetry_1
_geom_angle_site_symmetry_3
_geom_angle_publ_flag
N4 Cu1 N2 178.51(13) . . ?
N4 Cu1 N3 90.14(15) . . ?
N2 Cu1 N3 89.29(15) . . ?
N4 Cu1 N1 90.01(14) . . ?
N2 Cu1 N1 90.55(13) . . ?
N3 Cu1 N1 179.33(13) . . ?
O1 Mn1 O2 90.63(12) . . ?
O1 Mn1 N10 157.88(13) . . ?
O2 Mn1 N10 89.47(13) . . ?
O1 Mn1 N9 89.60(13) . . ?
O2 Mn1 N9 160.52(14) . . ?
N10 Mn1 N9 83.11(13) . . ?
O1 Mn1 Cl1 103.12(10) . . ?
O2 Mn1 Cl1 103.79(10) . . ?
N10 Mn1 Cl1 98.33(10) . . ?
N9 Mn1 Cl1 95.12(10) . . ?
C35 O1 Mn1 130.5(3) . . ?
C48 O2 Mn1 131.2(2) . . ?
C14 N1 C1 108.2(3) . . ?
C14 N1 Cu1 126.5(2) . . ?
C1 N1 Cu1 125.3(3) . . ?
C2 N2 C5 105.1(3) . . ?
C2 N2 Cu1 127.4(3) . . ?
C5 N2 Cu1 127.5(3) . . ?
C6 N3 C9 106.4(3) . . ?
C6 N3 Cu1 127.5(3) . . ?
C9 N3 Cu1 126.1(3) . . ?
C13 N4 C10 105.6(3) . . ?
C13 N4 Cu1 127.2(2) . . ?
C10 N4 Cu1 127.2(3) . . ?
C2 N5 C1 122.1(3) . . ?
C5 N6 C6 121.6(4) . . ?
C10 N7 C9 122.4(3) . . ?
C13 N8 C14 121.8(4) . . ?
C41 N9 C15 123.9(3) . . ?
C41 N9 Mn1 126.8(3) . . ?
C15 N9 Mn1 109.2(2) . . ?
C42 N10 C16 122.9(3) . . ?
C42 N10 Mn1 127.7(2) . . ?
C16 N10 Mn1 109.4(2) . . ?
N5 C1 N1 128.1(3) . . ?
N5 C1 C16 123.6(3) . . ?
N1 C1 C16 108.3(3) . . ?
N5 C2 N2 126.5(3) . . ?
N5 C2 C3 122.4(3) . . ?
N2 C2 C3 111.1(3) . . ?
C4 C3 C2 106.4(3) . . ?
C4 C3 C17 130.5(4) . . ?
C2 C3 C17 123.1(3) . . ?
C3 C4 C5 106.1(3) . . ?
C3 C4 C20 129.7(4) . . ?
C5 C4 C20 124.1(3) . . ?
N6 C5 N2 126.5(4) . . ?
N6 C5 C4 122.2(4) . . ?
N2 C5 C4 111.3(3) . . ?
N6 C6 N3 127.5(4) . . ?
N6 C6 C7 121.5(4) . . ?
N3 C6 C7 111.1(4) . . ?
C8 C7 C6 105.8(4) . . ?
C8 C7 C23 130.3(4) . . ?
C6 C7 C23 123.9(4) . . ?
C7 C8 C9 106.6(4) . . ?
C7 C8 C26 129.8(4) . . ?
C9 C8 C26 123.6(5) . . ?
N7 C9 N3 127.1(4) . . ?
N7 C9 C8 122.8(4) . . ?
N3 C9 C8 110.2(4) . . ?
N7 C10 N4 127.0(4) . . ?
N7 C10 C11 122.6(4) . . ?
N4 C10 C11 110.3(4) . . ?
C12 C11 C10 107.1(3) . . ?
C12 C11 C29 129.8(5) . . ?
C10 C11 C29 123.1(4) . . ?
C11 C12 C13 106.1(4) . . ?
C11 C12 C32 129.4(4) . . ?
C13 C12 C32 124.4(4) . . ?
N8 C13 N4 127.0(4) . . ?
N8 C13 C12 122.1(4) . . ?
N4 C13 C12 110.8(3) . . ?
N8 C14 N1 127.4(3) . . ?
N8 C14 C15 123.5(4) . . ?
N1 C14 C15 109.1(3) . . ?
C16 C15 N9 118.1(3) . . ?
C16 C15 C14 107.3(3) . . ?
N9 C15 C14 134.6(3) . . ?
C15 C16 N10 118.8(3) . . ?
C15 C16 C1 107.2(3) . . ?
N10 C16 C1 134.1(4) . . ?
C3 C17 C18 113.3(3) . . ?
C19 C18 C17 109.8(4) . . ?
C4 C20 C21 112.8(4) . . ?
C22 C21 C20 108.2(6) . . ?
C7 C23 C24 115.1(4) . . ?
C25 C24 C23 110.3(5) . . ?
C27 C26 C8 114.4(4) . . ?
C28 C27 C26 117.1(7) . . ?
C11 C29 C30 112.9(4) . . ?
C31 C30 C29 112.8(5) . . ?
C12 C32 C33 114.9(4) . . ?
C34 C33 C32 112.3(5) . . ?
O1 C35 C36 118.9(4) . . ?
O1 C35 C40 123.8(4) . . ?
C36 C35 C40 117.3(4) . . ?
C37 C36 C35 121.7(4) . . ?
C36 C37 C38 122.6(4) . . ?
C39 C38 C37 115.8(4) . . ?
C39 C38 C49 121.8(4) . . ?
C37 C38 C49 122.3(4) . . ?
C38 C39 C40 123.6(4) . . ?
C35 C40 C39 119.1(4) . . ?
C35 C40 C41 122.9(4) . . ?
C39 C40 C41 117.8(4) . . ?
N9 C41 C40 124.3(4) . . ?
N10 C42 C43 124.0(4) . . ?
C44 C43 C48 121.0(3) . . ?
C44 C43 C42 117.0(4) . . ?
C48 C43 C42 121.9(4) . . ?
C45 C44 C43 122.1(4) . . ?
C44 C45 C46 115.7(4) . . ?
C44 C45 C53 124.4(4) . . ?
C46 C45 C53 119.9(4) . . ?
C47 C46 C45 123.7(4) . . ?
C46 C47 C48 121.7(4) . . ?
O2 C48 C47 119.4(4) . . ?
O2 C48 C43 124.7(3) . . ?
C47 C48 C43 115.8(4) . . ?
C50 C49 C52 112.5(5) . . ?
C50 C49 C38 109.1(4) . . ?
C52 C49 C38 111.8(4) . . ?
C50 C49 C51 109.6(5) . . ?
C52 C49 C51 105.0(5) . . ?
C38 C49 C51 108.6(4) . . ?
C56 C53 C45 109.4(6) . . ?
C56 C53 C54 108.2(6) . . ?
C45 C53 C54 111.6(4) . . ?
C56 C53 C55 110.9(6) . . ?
C45 C53 C55 109.3(5) . . ?
C54 C53 C55 107.4(6) . . ?
C63 C57 C65 156(5) . . ?
C63 C57 C58 165(3) . . ?
C65 C57 C58 19(4) . . ?
C63 C57 C62 74(3) . . ?
C65 C57 C62 121(4) . . ?
C58 C57 C62 120.0 . . ?
C63 C57 O3 95(3) . . ?
C65 C57 O3 96(4) . . ?
C58 C57 O3 99.5(10) . . ?
C62 C57 O3 26.5(10) . . ?
C57 C58 C59 120.0 . . ?
C60 C59 C58 120.0 . . ?
C60 C59 C65 113(3) . . ?
C58 C59 C65 15(3) . . ?
C60 C59 O4 68.6(10) . . ?
C58 C59 O4 80.6(10) . . ?
C65 C59 O4 65(3) . . ?
C61 C60 C59 120.0 . . ?
C61 C60 O4 82.2(10) . . ?
C59 C60 O4 66.0(11) . . ?
C64 C61 O3 112(3) . . ?
C64 C61 C60 133(3) . . ?
O3 C61 C60 105.5(17) . . ?
C64 C61 C62 84(3) . . ?
O3 C61 C62 31.7(16) . . ?
C60 C61 C62 120.0 . . ?
O3 C62 C61 46(2) . . ?
O3 C62 C57 97(2) . . ?
C61 C62 C57 120.0 . . ?
O3 C62 C63 122(3) . . ?
C61 C62 C63 154.9(15) . . ?
C57 C62 C63 34.9(15) . . ?
O3 C62 C64 80(3) . . ?
C61 C62 C64 36.2(13) . . ?
C57 C62 C64 141.2(15) . . ?
C63 C62 C64 154(2) . . ?
C57 C63 C62 71(2) . . ?
C57 C63 O3 59(2) . . ?
C62 C63 O3 19.1(12) . . ?
C57 C63 C65 14(3) . . ?
C62 C63 C65 81(2) . . ?
O3 C63 C65 67(2) . . ?
C62 O3 C61 102(3) . . ?
C62 O3 C64 74(3) . . ?
C61 O3 C64 32.3(17) . . ?
C62 O3 C57 56(2) . . ?
C61 O3 C57 126(2) . . ?
C64 O3 C57 117.4(18) . . ?
C62 O3 O4 144(3) . . ?
C61 O3 O4 98(2) . . ?
C64 O3 O4 130.0(18) . . ?
C57 O3 O4 87.8(15) . . ?
C62 O3 C63 38(2) . . ?
C61 O3 C63 134(2) . . ?
C64 O3 C63 111.0(18) . . ?
C57 O3 C63 25.9(11) . . ?
O4 O3 C63 108.5(15) . . ?
C61 C64 C62 59.5(18) . . ?
C61 C64 O3 35.3(19) . . ?
C62 C64 O3 26.5(10) . . ?
O3 O4 C59 87.6(13) . . ?
O3 O4 C60 65.9(12) . . ?
C59 O4 C60 45.3(6) . . ?
O3 O4 C65 74(2) . . ?
C59 O4 C65 53(2) . . ?
C60 O4 C65 87(3) . . ?
C57 C65 C59 115(5) . . ?
C57 C65 O4 99(5) . . ?
C59 C65 O4 61(3) . . ?
C57 C65 C63 10(2) . . ?
C59 C65 C63 124(4) . . ?
O4 C65 C63 101(3) . . ?

loop_
_geom_bond_atom_site_label_1
_geom_bond_atom_site_label_2
_geom_bond_distance
_geom_bond_site_symmetry_2
_geom_bond_publ_flag
Cu1 N4 1.912(3) . ?
Cu1 N2 1.915(3) . ?
Cu1 N3 1.932(3) . ?
Cu1 N1 1.936(3) . ?
Mn1 O1 1.869(3) . ?
Mn1 O2 1.876(3) . ?
Mn1 N10 2.017(3) . ?
Mn1 N9 2.026(3) . ?
Mn1 Cl1 2.3530(14) . ?
O1 C35 1.314(5) . ?
O2 C48 1.305(5) . ?
N1 C14 1.354(5) . ?
N1 C1 1.378(4) . ?
N2 C2 1.378(5) . ?
N2 C5 1.378(5) . ?
N3 C6 1.346(6) . ?
N3 C9 1.378(5) . ?
N4 C13 1.370(5) . ?
N4 C10 1.372(4) . ?
N5 C2 1.330(5) . ?
N5 C1 1.337(5) . ?
N6 C5 1.336(5) . ?
N6 C6 1.336(6) . ?
N7 C10 1.321(6) . ?
N7 C9 1.335(6) . ?
N8 C13 1.329(5) . ?
N8 C14 1.344(5) . ?
N9 C41 1.286(5) . ?
N9 C15 1.397(5) . ?
N10 C42 1.310(5) . ?
N10 C16 1.390(4) . ?
C1 C16 1.448(5) . ?
C2 C3 1.454(5) . ?
C3 C4 1.373(5) . ?
C3 C17 1.480(5) . ?
C4 C5 1.453(6) . ?
C4 C20 1.482(6) . ?
C6 C7 1.470(5) . ?
C7 C8 1.364(7) . ?
C7 C23 1.486(6) . ?
C8 C9 1.458(6) . ?
C8 C26 1.495(6) . ?
C10 C11 1.455(6) . ?
C11 C12 1.350(6) . ?
C11 C29 1.506(5) . ?
C12 C13 1.460(5) . ?
C12 C32 1.475(7) . ?
C14 C15 1.444(5) . ?
C15 C16 1.355(5) . ?
C17 C18 1.524(5) . ?
C18 C19 1.493(9) . ?
C20 C21 1.521(6) . ?
C21 C22 1.366(12) . ?
C23 C24 1.509(7) . ?
C24 C25 1.507(8) . ?
C26 C27 1.480(7) . ?
C27 C28 1.389(10) . ?
C29 C30 1.515(7) . ?
C30 C31 1.512(8) . ?
C32 C33 1.513(6) . ?
C33 C34 1.470(9) . ?
C35 C36 1.392(6) . ?
C35 C40 1.419(6) . ?
C36 C37 1.364(6) . ?
C37 C38 1.424(7) . ?
C38 C39 1.353(6) . ?
C38 C49 1.528(6) . ?
C39 C40 1.420(6) . ?
C40 C41 1.421(6) . ?
C42 C43 1.430(5) . ?
C43 C44 1.397(6) . ?
C43 C48 1.429(6) . ?
C44 C45 1.382(6) . ?
C45 C46 1.400(7) . ?
C45 C53 1.518(7) . ?
C46 C47 1.359(6) . ?
C47 C48 1.395(5) . ?
C49 C50 1.516(7) . ?
C49 C52 1.518(7) . ?
C49 C51 1.555(8) . ?
C53 C56 1.515(10) . ?
C53 C54 1.535(8) . ?
C53 C55 1.555(10) . ?
C57 C63 0.84(3) . ?
C57 C65 1.21(7) . ?
C57 C58 1.3900 . ?
C57 C62 1.3900 . ?
C57 O3 1.66(3) . ?
C58 C59 1.3900 . ?
C59 C60 1.3900 . ?
C59 C65 1.63(7) . ?
C59 O4 1.79(3) . ?
C60 C61 1.3900 . ?
C60 O4 1.82(2) . ?
C61 C64 0.95(3) . ?
C61 O3 1.03(3) . ?
C61 C62 1.3900 . ?
C62 O3 0.75(3) . ?
C62 C63 1.42(4) . ?
C62 C64 1.60(4) . ?
C63 O3 1.92(3) . ?
C63 C65 2.01(7) . ?
O3 C64 1.65(3) . ?
O3 O4 1.74(3) . ?
O4 C65 1.85(8) . ?
